data_1530522
loop_
_publ_author_name
'Ovchinnikov, V.E.'
'Udovenko, A.A.'
'Solov'eva, L.P.'
'Davidovich, R.L.'
'Volkova, L.M.'

_publ_section_title
;
 Crystal structures of thallium and ammonium tetrafluoroantimonies(III)
;
_journal_name_full
;
Koordinatsionnaya Khimiya (= Coordination Chemistry (USSR))
;
_journal_page_first 697
_journal_page_last 701
_journal_volume 8
_journal_year 1982
_chemical_formula_sum 'F4 Sb Tl'
_chemical_name_systematic 'Tl Sb F4'
_space_group_IT_number 14
_symmetry_space_group_name_Hall '-P 2bc'
_symmetry_space_group_name_H-M 'P 1 1 21/b'
_cell_angle_alpha 90
_cell_angle_beta 90
_cell_angle_gamma 98.98
_cell_formula_units_Z 4
_cell_length_a 7.441
_cell_length_b 8.343
_cell_length_c 7.061
_cell_volume 432.976
_citation_journal_id_ASTM KOKHDC
_cod_data_source_file Ovchinnikov_KOKHDC_1982_738.cif
_cod_data_source_block F4Sb1Tl1
_cod_original_cell_volume 432.9759
_cod_original_sg_symbol_Hall '-P 2ybc (-x,z,y)'
_cod_original_formula_sum 'F4 Sb1 Tl1'
_cod_database_code 1530522

loop_
_symmetry_equiv_pos_as_xyz
x,y,z
-x,-y+1/2,z+1/2
-x,-y,-z
x,y-1/2,-z-1/2

loop_
_atom_site_label
_atom_site_type_symbol
_atom_site_fract_x
_atom_site_fract_y
_atom_site_fract_z
_atom_site_occupancy
_atom_site_U_iso_or_equiv
Tl1 Tl+1 0.123 0.4672 0.2484 1 0.0
F4 F-1 0.594 0.191 0.834 1 0.0
F2 F-1 0.318 0.068 0.606 1 0.0
F3 F-1 0.117 0.302 0.613 1 0.0
F1 F-1 0.255 0.213 0.932 1 0.0
Sb1 Sb+3 0.3776 0.2907 0.6966 1 0.0
